data_2016159
loop_
_publ_author_name
'Zhen-Feng Zhang'
'Dong-Chao Wang'
'Jian-Ge Wang'
'Gui-Rong Qu'

_publ_section_title
;
 Two <i>N</i>,<i>N</i>'-diaryl-2,2,2-trichloroethane-1,1-diamines:
 hydrogen-bonded supramolecular structures in one and two dimensions
;
_journal_coeditor_code HJ3039
_journal_issue 9
_journal_name_full 'Acta Crystallographica Section C'
_journal_page_first o524
_journal_page_last o527
_journal_paper_doi 10.1107/S0108270107034956
_journal_volume 63
_journal_year 2007
_chemical_formula_iupac 'C14 H13 Cl3 N2'
_chemical_formula_moiety 'C14 H13 Cl3 N2'
_chemical_formula_sum 'C14 H13 Cl3 N2'
_chemical_formula_weight 315.61
_chemical_name_common 'N-(1-(anilino)-2, 2, 2-trichloroethyl)benzenamine'
_chemical_name_systematic
;
2,2,2-trichloro-<i>N</i>,<i>N</i>'-diphenylethane-1,1-diamine
;
_space_group_IT_number 14
_symmetry_cell_setting monoclinic
_symmetry_space_group_name_Hall '-P 2ybc'
_symmetry_space_group_name_H-M 'P 1 21/c 1'
_atom_sites_solution_hydrogens geom
_atom_sites_solution_primary direct
_atom_sites_solution_secondary difmap
_audit_creation_method SHELXL-97
_cell_angle_alpha 90.00
_cell_angle_beta 95.9360(10)
_cell_angle_gamma 90.00
_cell_formula_units_Z 4
_cell_length_a 6.1225(7)
_cell_length_b 15.7539(17)
_cell_length_c 15.2020(16)
_cell_measurement_reflns_used 2776
_cell_measurement_temperature 291(2)
_cell_measurement_theta_max 22.77
_cell_measurement_theta_min 2.59
_cell_volume 1458.4(3)
_computing_cell_refinement 'SAINT (Bruker, 1997)'
_computing_data_collection 'SMART (Bruker, 1997)'
_computing_data_reduction SAINT
_computing_molecular_graphics 'SHELXTL (Sheldrick, 1997b)'
_computing_publication_material SHELXTL
_computing_structure_refinement 'SHELXL97 (Sheldrick, 1997a)'
_computing_structure_solution 'SHELXS97 (Sheldrick, 1997a)'
_diffrn_ambient_temperature 291(2)
_diffrn_measured_fraction_theta_full 0.999
_diffrn_measured_fraction_theta_max 0.999
_diffrn_measurement_device_type 'Bruker SMART CCD area-detector'
_diffrn_measurement_method 'phi and omega scans'
_diffrn_radiation_monochromator graphite
_diffrn_radiation_source 'fine-focus sealed tube'
_diffrn_radiation_type MoK\a
_diffrn_radiation_wavelength 0.71073
_diffrn_reflns_av_R_equivalents 0.0292
_diffrn_reflns_av_sigmaI/netI 0.0252
_diffrn_reflns_limit_h_max 7
_diffrn_reflns_limit_h_min -7
_diffrn_reflns_limit_k_max 18
_diffrn_reflns_limit_k_min -19
_diffrn_reflns_limit_l_max 18
_diffrn_reflns_limit_l_min -18
_diffrn_reflns_number 10979
_diffrn_reflns_theta_full 25.49
_diffrn_reflns_theta_max 25.49
_diffrn_reflns_theta_min 2.59
_diffrn_standards_number 0
_exptl_absorpt_coefficient_mu 0.615
_exptl_absorpt_correction_T_max 0.9172
_exptl_absorpt_correction_T_min 0.8629
_exptl_absorpt_correction_type multi-scan
_exptl_absorpt_process_details '(SADABS; Sheldrick, 1997a)'
_exptl_crystal_colour colourless
_exptl_crystal_density_diffrn 1.437
_exptl_crystal_density_method 'not measured'
_exptl_crystal_description block
_exptl_crystal_F_000 648
_exptl_crystal_size_max 0.25
_exptl_crystal_size_mid 0.17
_exptl_crystal_size_min 0.14
_refine_diff_density_max 0.352
_refine_diff_density_min -0.338
_refine_ls_extinction_method none
_refine_ls_goodness_of_fit_ref 1.041
_refine_ls_hydrogen_treatment constr
_refine_ls_matrix_type full
_refine_ls_number_parameters 172
_refine_ls_number_reflns 2717
_refine_ls_number_restraints 0
_refine_ls_restrained_S_all 1.041
_refine_ls_R_factor_all 0.0548
_refine_ls_R_factor_gt 0.0373
_refine_ls_shift/su_max 0.001
_refine_ls_shift/su_mean 0.000
_refine_ls_structure_factor_coef Fsqd
_refine_ls_weighting_details 'calc w=1/[\s^2^(Fo^2^)+(0.0288P)^2^+0.8125P] where P=(Fo^2^+2Fc^2^)/3'
_refine_ls_weighting_scheme calc
_refine_ls_wR_factor_gt 0.0803
_refine_ls_wR_factor_ref 0.0900
_reflns_number_gt 2041
_reflns_number_total 2717
_reflns_threshold_expression >2sigma(I)
_cod_data_source_file hj3039.cif
_cod_data_source_block I
_cod_original_sg_symbol_H-M 'P 21/c'
_cod_database_code 2016159

loop_
_symmetry_equiv_pos_as_xyz
'x, y, z'
'-x, y+1/2, -z+1/2'
'-x, -y, -z'
'x, -y-1/2, z-1/2'

loop_
_atom_site_type_symbol
_atom_site_label
_atom_site_fract_x
_atom_site_fract_y
_atom_site_fract_z
_atom_site_U_iso_or_equiv
_atom_site_adp_type
_atom_site_calc_flag
_atom_site_refinement_flags
_atom_site_occupancy
Cl Cl1 1.11696(13) 0.49239(4) 0.79205(5) 0.0714(2) Uani d . 1
Cl Cl2 0.81810(11) 0.47878(5) 0.63491(5) 0.0700(2) Uani d . 1
Cl Cl3 1.25641(12) 0.41168(5) 0.63853(6) 0.0755(2) Uani d . 1
N N1 0.7747(3) 0.35121(12) 0.78349(13) 0.0527(5) Uani d . 1
H H1D 0.7081 0.3993 0.7803 0.063 Uiso calc R 1
N N2 0.9075(3) 0.28057(12) 0.66137(13) 0.0510(5) Uani d . 1
H H2D 0.7816 0.2862 0.6312 0.061 Uiso calc R 1
C C1 0.7018(3) 0.28814(14) 0.83771(14) 0.0417(5) Uani d . 1
C C2 0.5175(4) 0.30378(16) 0.88191(15) 0.0490(6) Uani d . 1
H H2 0.4469 0.3560 0.8752 0.059 Uiso calc R 1
C C3 0.4389(4) 0.24291(18) 0.93537(16) 0.0584(7) Uani d . 1
H H3 0.3145 0.2540 0.9637 0.070 Uiso calc R 1
C C4 0.5431(5) 0.16586(18) 0.94712(18) 0.0651(7) Uani d . 1
H H4 0.4889 0.1245 0.9828 0.078 Uiso calc R 1
C C5 0.7286(5) 0.15053(17) 0.90555(18) 0.0644(7) Uani d . 1
H H5 0.8024 0.0992 0.9149 0.077 Uiso calc R 1
C C6 0.8064(4) 0.21017(15) 0.85023(16) 0.0533(6) Uani d . 1
H H6 0.9293 0.1982 0.8212 0.064 Uiso calc R 1
C C7 0.9569(3) 0.33852(14) 0.73291(14) 0.0418(5) Uani d . 1
H H7 1.0777 0.3144 0.7724 0.050 Uiso calc R 1
C C8 1.0420(4) 0.21589(14) 0.63544(14) 0.0426(5) Uani d . 1
C C9 0.9689(4) 0.16890(15) 0.56090(15) 0.0528(6) Uani d . 1
H H9 0.8338 0.1816 0.5299 0.063 Uiso calc R 1
C C10 1.0929(6) 0.10412(17) 0.53236(18) 0.0689(8) Uani d . 1
H H10 1.0412 0.0737 0.4820 0.083 Uiso calc R 1
C C11 1.2923(6) 0.08332(17) 0.5769(2) 0.0742(9) Uani d . 1
H H11 1.3752 0.0390 0.5574 0.089 Uiso calc R 1
C C12 1.3669(5) 0.12922(18) 0.65069(19) 0.0670(8) Uani d . 1
H H12 1.5015 0.1157 0.6816 0.080 Uiso calc R 1
C C13 1.2446(4) 0.19519(16) 0.67957(17) 0.0553(6) Uani d . 1
H H13 1.2986 0.2262 0.7292 0.066 Uiso calc R 1
C C14 1.0326(4) 0.42616(15) 0.70098(15) 0.0467(6) Uani d . 1

loop_
_atom_site_aniso_label
_atom_site_aniso_U_11
_atom_site_aniso_U_22
_atom_site_aniso_U_33
_atom_site_aniso_U_12
_atom_site_aniso_U_13
_atom_site_aniso_U_23
Cl1 0.0838(5) 0.0532(4) 0.0746(5) -0.0113(3) -0.0037(4) -0.0104(3)
Cl2 0.0578(4) 0.0690(5) 0.0808(5) 0.0039(3) -0.0049(3) 0.0234(4)
Cl3 0.0644(4) 0.0694(5) 0.0994(6) 0.0016(4) 0.0412(4) 0.0093(4)
N1 0.0516(12) 0.0430(11) 0.0669(13) 0.0096(9) 0.0218(10) 0.0048(10)
N2 0.0392(10) 0.0562(12) 0.0553(12) 0.0044(9) -0.0056(9) -0.0109(10)
C1 0.0387(12) 0.0465(13) 0.0400(12) -0.0028(10) 0.0046(10) -0.0065(10)
C2 0.0412(13) 0.0598(15) 0.0459(13) 0.0040(11) 0.0035(10) -0.0065(12)
C3 0.0473(14) 0.080(2) 0.0494(15) -0.0056(14) 0.0132(12) -0.0079(14)
C4 0.0748(19) 0.0636(18) 0.0603(17) -0.0180(15) 0.0231(14) -0.0015(14)
C5 0.083(2) 0.0454(15) 0.0680(18) 0.0036(14) 0.0243(15) 0.0007(13)
C6 0.0554(15) 0.0488(14) 0.0587(15) 0.0045(12) 0.0203(12) -0.0028(12)
C7 0.0371(12) 0.0440(13) 0.0447(13) 0.0024(10) 0.0066(10) -0.0024(10)
C8 0.0469(13) 0.0412(12) 0.0401(12) -0.0043(10) 0.0065(10) -0.0010(10)
C9 0.0696(16) 0.0464(14) 0.0414(13) -0.0109(12) 0.0007(12) 0.0010(11)
C10 0.111(3) 0.0470(16) 0.0500(16) -0.0135(16) 0.0153(16) -0.0121(13)
C11 0.106(3) 0.0452(16) 0.077(2) 0.0096(16) 0.0374(19) -0.0070(15)
C12 0.0600(17) 0.0671(18) 0.075(2) 0.0155(14) 0.0112(14) -0.0052(15)
C13 0.0529(14) 0.0588(16) 0.0533(15) 0.0069(12) 0.0015(12) -0.0156(12)
C14 0.0401(12) 0.0481(14) 0.0522(14) 0.0023(10) 0.0060(10) 0.0009(11)

loop_
_atom_type_symbol
_atom_type_description
_atom_type_scat_dispersion_real
_atom_type_scat_dispersion_imag
_atom_type_scat_source
C C 0.0033 0.0016 'International Tables Vol C Tables 4.2.6.8 and 6.1.1.4'
H H 0.0000 0.0000 'International Tables Vol C Tables 4.2.6.8 and 6.1.1.4'
N N 0.0061 0.0033 'International Tables Vol C Tables 4.2.6.8 and 6.1.1.4'
Cl Cl 0.1484 0.1585 'International Tables Vol C Tables 4.2.6.8 and 6.1.1.4'

loop_
_geom_angle_atom_site_label_1
_geom_angle_atom_site_label_2
_geom_angle_atom_site_label_3
_geom_angle
_geom_angle_publ_flag
C1 N1 C7 122.18(19) yes
C1 N1 H1D 118.9 no
C7 N1 H1D 118.9 no
C8 N2 C7 126.77(19) yes
C8 N2 H2D 116.6 no
C7 N2 H2D 116.6 no
C6 C1 C2 118.4(2) no
C6 C1 N1 122.7(2) no
C2 C1 N1 118.9(2) no
C3 C2 C1 120.8(2) no
C3 C2 H2 119.6 no
C1 C2 H2 119.6 no
C4 C3 C2 120.4(2) no
C4 C3 H3 119.8 no
C2 C3 H3 119.8 no
C3 C4 C5 119.3(3) no
C3 C4 H4 120.4 no
C5 C4 H4 120.4 no
C4 C5 C6 120.9(3) no
C4 C5 H5 119.5 no
C6 C5 H5 119.5 no
C5 C6 C1 120.2(2) no
C5 C6 H6 119.9 no
C1 C6 H6 119.9 no
N2 C7 N1 112.50(18) yes
N2 C7 C14 112.18(18) yes
N1 C7 C14 108.56(18) no
N2 C7 H7 107.8 no
N1 C7 H7 107.8 no
C14 C7 H7 107.8 no
C13 C8 C9 117.8(2) no
C13 C8 N2 124.1(2) no
C9 C8 N2 118.1(2) no
C10 C9 C8 120.9(3) no
C10 C9 H9 119.5 no
C8 C9 H9 119.5 no
C9 C10 C11 121.0(3) no
C9 C10 H10 119.5 no
C11 C10 H10 119.5 no
C10 C11 C12 118.8(3) no
C10 C11 H11 120.6 no
C12 C11 H11 120.6 no
C11 C12 C13 120.8(3) no
C11 C12 H12 119.6 no
C13 C12 H12 119.6 no
C12 C13 C8 120.7(2) no
C12 C13 H13 119.6 no
C8 C13 H13 119.6 no
C7 C14 Cl3 109.15(15) no
C7 C14 Cl1 110.68(16) yes
Cl3 C14 Cl1 108.56(12) no
C7 C14 Cl2 111.44(15) yes
Cl3 C14 Cl2 109.09(13) no
Cl1 C14 Cl2 107.87(13) no

loop_
_geom_bond_atom_site_label_1
_geom_bond_atom_site_label_2
_geom_bond_distance
_geom_bond_publ_flag
Cl1 C14 1.768(2) yes
Cl2 C14 1.774(2) yes
Cl3 C14 1.761(2) yes
N1 C1 1.393(3) yes
N1 C7 1.433(3) no
N1 H1D 0.8600 no
N2 C8 1.392(3) yes
N2 C7 1.428(3) no
N2 H2D 0.8600 no
C1 C6 1.389(3) no
C1 C2 1.393(3) no
C2 C3 1.376(3) no
C2 H2 0.9300 no
C3 C4 1.374(4) no
C3 H3 0.9300 no
C4 C5 1.377(4) no
C4 H4 0.9300 no
C5 C6 1.378(3) no
C5 H5 0.9300 no
C6 H6 0.9300 no
C7 C14 1.550(3) no
C7 H7 0.9800 no
C8 C13 1.387(3) no
C8 C9 1.388(3) no
C9 C10 1.369(4) no
C9 H9 0.9300 no
C10 C11 1.373(4) no
C10 H10 0.9300 no
C11 C12 1.373(4) no
C11 H11 0.9300 no
C12 C13 1.379(3) no
C12 H12 0.9300 no
C13 H13 0.9300 no

loop_
_geom_hbond_atom_site_label_D
_geom_hbond_atom_site_label_H
_geom_hbond_atom_site_label_A
_geom_hbond_site_symmetry_A
_geom_hbond_distance_DH
_geom_hbond_distance_HA
_geom_hbond_distance_DA
_geom_hbond_angle_DHA
N1 H1D Cl2 . 0.86 2.69 3.055(2) 107
N1 H1D Cl1 . 0.86 2.89 3.049(2) 92
C4 H4 Cl3 4_466 0.93 2.94 3.755(3) 147
C9 H9 M 4_565 0.93 2.74 3.547(3) 145

loop_
_cod_related_entry_id
_cod_related_entry_database
_cod_related_entry_code
1 ChemSpider 260243
